data_2218621
loop_
_publ_author_name
'Zhang, Wen-Zhi'
'Li, Li'
'Xiao, Ying-Hui'

_publ_section_title
;
 2-(1<i>H</i>-Imidazo[4,5-<i>f</i>][1,10]phenanthrolin-2-yl)phenol
 monohydrate
;
_journal_coeditor_code BT2727
_journal_issue 7
_journal_name_full 'Acta Crystallographica Section E'
_journal_page_first o1331
_journal_paper_doi 10.1107/S1600536808018527
_journal_volume 64
_journal_year 2008
_chemical_formula_iupac 'C19 H12 N4 O, H2 O'
_chemical_formula_moiety 'C19 H12 N4 O, H2 O'
_chemical_formula_sum 'C19 H14 N4 O2'
_chemical_formula_weight 330.34
_chemical_name_systematic
;
2-(1H-Imidazo[4,5-f][1,10]phenanthrolin-2-yl)phenol monohydrate
;
_space_group_IT_number 14
_symmetry_cell_setting monoclinic
_symmetry_space_group_name_Hall '-P 2ybc'
_symmetry_space_group_name_H-M 'P 1 21/c 1'
_atom_sites_solution_hydrogens geom
_atom_sites_solution_primary direct
_atom_sites_solution_secondary difmap
_audit_creation_method SHELXL-97
_cell_angle_alpha 90.00
_cell_angle_beta 94.15(3)
_cell_angle_gamma 90.00
_cell_formula_units_Z 4
_cell_length_a 4.5272(9)
_cell_length_b 19.822(4)
_cell_length_c 16.956(3)
_cell_measurement_reflns_used 6908
_cell_measurement_temperature 293(2)
_cell_measurement_theta_max 27.48
_cell_measurement_theta_min 3.01
_cell_volume 1517.6(5)
_computing_cell_refinement 'PROCESS-AUTO (Rigaku, 1998)'
_computing_data_collection 'PROCESS-AUTO (Rigaku, 1998)'
_computing_data_reduction 'PROCESS-AUTO (Rigaku, 1998)'
_computing_molecular_graphics 'SHELXTL-Plus (Sheldrick, 2008)'
_computing_publication_material 'SHELXL97 (Sheldrick, 2008)'
_computing_structure_refinement 'SHELXL97 (Sheldrick, 2008)'
_computing_structure_solution 'SHELXS97 (Sheldrick, 2008)'
_diffrn_ambient_temperature 293(2)
_diffrn_detector_area_resol_mean 10.0
_diffrn_measured_fraction_theta_full 0.980
_diffrn_measured_fraction_theta_max 0.967
_diffrn_measurement_device_type 'Rigaku R-AXIS RAPID'
_diffrn_measurement_method \w
_diffrn_radiation_monochromator graphite
_diffrn_radiation_source 'rotating anode'
_diffrn_radiation_type MoK\a
_diffrn_radiation_wavelength 0.71073
_diffrn_reflns_av_R_equivalents 0.1769
_diffrn_reflns_av_sigmaI/netI 0.1451
_diffrn_reflns_limit_h_max 5
_diffrn_reflns_limit_h_min -5
_diffrn_reflns_limit_k_max 25
_diffrn_reflns_limit_k_min -25
_diffrn_reflns_limit_l_max 21
_diffrn_reflns_limit_l_min -21
_diffrn_reflns_number 14107
_diffrn_reflns_theta_full 25.00
_diffrn_reflns_theta_max 27.48
_diffrn_reflns_theta_min 3.17
_diffrn_standards_number 0
_exptl_absorpt_coefficient_mu 0.098
_exptl_absorpt_correction_T_max 0.989
_exptl_absorpt_correction_T_min 0.975
_exptl_absorpt_correction_type multi-scan
_exptl_absorpt_process_details '(ABSCOR; Higashi, 1995)'
_exptl_crystal_colour 'pale yellow'
_exptl_crystal_density_diffrn 1.446
_exptl_crystal_density_method 'not measured'
_exptl_crystal_description block
_exptl_crystal_F_000 688
_exptl_crystal_size_max 0.21
_exptl_crystal_size_mid 0.17
_exptl_crystal_size_min 0.15
_refine_diff_density_max 0.195
_refine_diff_density_min -0.211
_refine_ls_extinction_method none
_refine_ls_goodness_of_fit_ref 1.025
_refine_ls_hydrogen_treatment mixed
_refine_ls_matrix_type full
_refine_ls_number_parameters 232
_refine_ls_number_reflns 3351
_refine_ls_number_restraints 3
_refine_ls_restrained_S_all 1.025
_refine_ls_R_factor_all 0.2351
_refine_ls_R_factor_gt 0.0936
_refine_ls_shift/su_max 0.006
_refine_ls_shift/su_mean 0.000
_refine_ls_structure_factor_coef Fsqd
_refine_ls_weighting_details 'calc w=1/[\s^2^(Fo^2^)+(0.0767P)^2^] where P=(Fo^2^+2Fc^2^)/3'
_refine_ls_weighting_scheme calc
_refine_ls_wR_factor_gt 0.1551
_refine_ls_wR_factor_ref 0.2052
_reflns_number_gt 1342
_reflns_number_total 3351
_reflns_threshold_expression I>2\s(I)
_cod_data_source_file bt2727.cif
_cod_data_source_block I
_cod_original_sg_symbol_H-M 'P 21/c'
_cod_database_code 2218621
_cod_database_fobs_code 2218621

loop_
_symmetry_equiv_pos_as_xyz
'x, y, z'
'-x, y+1/2, -z+1/2'
'-x, -y, -z'
'x, -y-1/2, z-1/2'

loop_
_atom_site_type_symbol
_atom_site_label
_atom_site_fract_x
_atom_site_fract_y
_atom_site_fract_z
_atom_site_U_iso_or_equiv
_atom_site_adp_type
_atom_site_calc_flag
_atom_site_refinement_flags
_atom_site_occupancy
C C1 0.8402(11) 0.1329(2) 1.0945(2) 0.0583(13) Uani d . 1
H H1 0.9502 0.1313 1.1429 0.070 Uiso calc R 1
C C2 0.6283(11) 0.0844(3) 1.0794(2) 0.0632(14) Uani d . 1
H H2 0.5933 0.0519 1.1172 0.076 Uiso calc R 1
C C3 0.4704(10) 0.0846(2) 1.0080(2) 0.0568(12) Uani d . 1
H H3 0.3234 0.0526 0.9964 0.068 Uiso calc R 1
C C4 0.5324(9) 0.1337(2) 0.9525(2) 0.0454(11) Uani d . 1
C C5 0.7451(9) 0.1833(2) 0.9742(2) 0.0436(10) Uani d . 1
C C6 0.8102(9) 0.2370(2) 0.9201(2) 0.0434(10) Uani d . 1
C C7 1.0598(11) 0.3337(2) 0.8980(3) 0.0622(13) Uani d . 1
H H7 1.1926 0.3669 0.9163 0.075 Uiso calc R 1
C C8 0.6649(9) 0.2387(2) 0.8427(2) 0.0414(10) Uani d . 1
C C9 0.3919(9) 0.1377(2) 0.8750(2) 0.0419(10) Uani d . 1
C C10 0.4603(9) 0.1867(2) 0.8232(2) 0.0413(10) Uani d . 1
C C11 0.1276(9) 0.1180(2) 0.7673(2) 0.0421(10) Uani d . 1
C C12 -0.0845(9) 0.0871(2) 0.7108(2) 0.0467(11) Uani d . 1
C C13 -0.2259(10) 0.0279(2) 0.7296(3) 0.0544(12) Uani d . 1
C C14 -0.4299(11) -0.0019(3) 0.6760(3) 0.0685(14) Uani d . 1
H H14 -0.5268 -0.0411 0.6895 0.082 Uiso calc R 1
C C15 -0.4894(11) 0.0265(3) 0.6030(3) 0.0740(16) Uani d . 1
H H15 -0.6268 0.0062 0.5671 0.089 Uiso calc R 1
C C16 -0.1476(10) 0.1140(2) 0.6352(2) 0.0610(13) Uani d . 1
H H16 -0.0506 0.1529 0.6205 0.073 Uiso calc R 1
C C17 -0.3502(11) 0.0840(3) 0.5825(3) 0.0717(15) Uani d . 1
H H17 -0.3924 0.1028 0.5327 0.086 Uiso calc R 1
C C18 0.9353(10) 0.3391(2) 0.8210(2) 0.0587(13) Uani d . 1
H H18 0.9871 0.3745 0.7887 0.070 Uiso calc R 1
C C19 0.7362(10) 0.2917(2) 0.7935(2) 0.0486(11) Uani d . 1
H H19 0.6485 0.2946 0.7423 0.058 Uiso calc R 1
O O1 -0.1730(7) -0.00281(16) 0.80052(18) 0.0763(11) Uani d . 1
H H1A -0.0499 0.0189 0.8278 0.114 Uiso calc R 1
N N1 1.0015(8) 0.28440(19) 0.94675(19) 0.0546(10) Uani d . 1
N N2 0.9002(8) 0.18203(19) 1.04526(18) 0.0504(10) Uani d . 1
N N3 0.1823(7) 0.09440(17) 0.84045(18) 0.0449(9) Uani d . 1
N N4 0.2873(7) 0.17430(17) 0.75510(17) 0.0458(9) Uani d . 1
H H4 0.2814 0.1979 0.7125 0.055 Uiso calc R 1
O O1W 0.3484(8) 0.24505(18) 0.61814(17) 0.0688(10) Uani d D 1
H HW12 0.195(7) 0.257(2) 0.588(2) 0.083 Uiso d D 1
H HW11 0.444(9) 0.219(2) 0.590(2) 0.083 Uiso d D 1

loop_
_atom_site_aniso_label
_atom_site_aniso_U_11
_atom_site_aniso_U_22
_atom_site_aniso_U_33
_atom_site_aniso_U_12
_atom_site_aniso_U_13
_atom_site_aniso_U_23
C1 0.074(4) 0.061(3) 0.039(2) 0.011(3) -0.006(2) 0.001(2)
C2 0.075(4) 0.071(4) 0.044(3) 0.008(3) 0.004(2) 0.013(2)
C3 0.064(3) 0.055(3) 0.052(3) 0.001(3) 0.007(2) 0.008(2)
C4 0.049(3) 0.048(3) 0.039(2) 0.007(2) 0.0045(19) 0.002(2)
C5 0.046(3) 0.044(3) 0.041(2) 0.008(2) -0.0006(19) -0.003(2)
C6 0.045(3) 0.039(3) 0.046(2) 0.005(2) 0.002(2) -0.005(2)
C7 0.069(4) 0.053(3) 0.063(3) -0.012(3) -0.009(2) -0.009(3)
C8 0.043(3) 0.040(3) 0.041(2) 0.007(2) 0.0010(19) 0.0004(19)
C9 0.040(3) 0.039(3) 0.047(2) 0.001(2) 0.0010(19) 0.000(2)
C10 0.039(3) 0.042(3) 0.041(2) 0.004(2) -0.0061(19) -0.001(2)
C11 0.043(3) 0.035(2) 0.047(2) 0.009(2) 0.0010(19) -0.003(2)
C12 0.044(3) 0.042(3) 0.053(3) 0.004(2) -0.004(2) -0.002(2)
C13 0.055(3) 0.046(3) 0.062(3) 0.006(2) 0.002(2) -0.006(2)
C14 0.060(4) 0.056(3) 0.088(4) -0.010(3) 0.001(3) -0.022(3)
C15 0.066(4) 0.078(4) 0.075(4) -0.003(3) -0.016(3) -0.022(3)
C16 0.058(3) 0.057(3) 0.066(3) -0.001(3) -0.009(2) -0.003(3)
C17 0.072(4) 0.071(4) 0.069(3) -0.001(3) -0.019(3) -0.007(3)
C18 0.069(4) 0.049(3) 0.057(3) -0.007(2) 0.001(2) 0.004(2)
C19 0.054(3) 0.046(3) 0.046(2) 0.001(2) 0.000(2) 0.002(2)
O1 0.077(2) 0.066(2) 0.083(2) -0.0178(19) -0.0115(18) 0.0141(19)
N1 0.063(3) 0.047(2) 0.053(2) -0.011(2) -0.0019(18) -0.0013(19)
N2 0.059(2) 0.052(2) 0.0394(19) 0.0082(19) 0.0000(17) 0.0002(18)
N3 0.043(2) 0.046(2) 0.0449(19) 0.0014(18) 0.0012(16) 0.0004(17)
N4 0.046(2) 0.044(2) 0.0463(19) 0.0008(18) -0.0033(16) 0.0060(17)
O1W 0.077(3) 0.071(3) 0.0559(19) 0.000(2) -0.0092(16) 0.0158(17)

loop_
_atom_type_symbol
_atom_type_description
_atom_type_scat_dispersion_real
_atom_type_scat_dispersion_imag
_atom_type_scat_source
C C 0.0033 0.0016 'International Tables Vol C Tables 4.2.6.8 and 6.1.1.4'
H H 0.0000 0.0000 'International Tables Vol C Tables 4.2.6.8 and 6.1.1.4'
N N 0.0061 0.0033 'International Tables Vol C Tables 4.2.6.8 and 6.1.1.4'
O O 0.0106 0.0060 'International Tables Vol C Tables 4.2.6.8 and 6.1.1.4'

loop_
_geom_angle_atom_site_label_1
_geom_angle_atom_site_label_2
_geom_angle_atom_site_label_3
_geom_angle
N2 C1 C2 124.9(4)
N2 C1 H1 117.5
C2 C1 H1 117.5
C3 C2 C1 118.7(4)
C3 C2 H2 120.7
C1 C2 H2 120.7
C2 C3 C4 118.9(4)
C2 C3 H3 120.5
C4 C3 H3 120.5
C3 C4 C5 118.6(4)
C3 C4 C9 124.4(4)
C5 C4 C9 117.1(4)
N2 C5 C4 121.4(4)
N2 C5 C6 117.6(4)
C4 C5 C6 121.0(3)
N1 C6 C8 122.8(4)
N1 C6 C5 117.3(3)
C8 C6 C5 119.9(4)
N1 C7 C18 124.1(4)
N1 C7 H7 117.9
C18 C7 H7 117.9
C19 C8 C10 126.0(3)
C19 C8 C6 117.2(4)
C10 C8 C6 116.8(4)
C10 C9 N3 110.6(3)
C10 C9 C4 122.0(4)
N3 C9 C4 127.4(4)
C9 C10 N4 105.8(3)
C9 C10 C8 123.2(3)
N4 C10 C8 130.9(4)
N3 C11 N4 111.5(3)
N3 C11 C12 122.5(4)
N4 C11 C12 125.9(4)
C13 C12 C16 117.8(4)
C13 C12 C11 120.3(4)
C16 C12 C11 121.8(4)
O1 C13 C14 117.4(4)
O1 C13 C12 122.0(4)
C14 C13 C12 120.6(4)
C15 C14 C13 119.9(5)
C15 C14 H14 120.1
C13 C14 H14 120.1
C17 C15 C14 120.8(5)
C17 C15 H15 119.6
C14 C15 H15 119.6
C17 C16 C12 121.0(5)
C17 C16 H16 119.5
C12 C16 H16 119.5
C15 C17 C16 119.8(5)
C15 C17 H17 120.1
C16 C17 H17 120.1
C19 C18 C7 118.8(4)
C19 C18 H18 120.6
C7 C18 H18 120.6
C18 C19 C8 119.5(4)
C18 C19 H19 120.3
C8 C19 H19 120.3
C13 O1 H1A 109.5
C7 N1 C6 117.6(4)
C1 N2 C5 117.4(4)
C11 N3 C9 104.6(3)
C11 N4 C10 107.3(3)
C11 N4 H4 126.3
C10 N4 H4 126.3
HW12 O1W HW11 105(3)

loop_
_geom_bond_atom_site_label_1
_geom_bond_atom_site_label_2
_geom_bond_distance
C1 N2 1.323(5)
C1 C2 1.370(6)
C1 H1 0.9300
C2 C3 1.360(5)
C2 H2 0.9300
C3 C4 1.397(5)
C3 H3 0.9300
C4 C5 1.407(6)
C4 C9 1.420(5)
C5 N2 1.351(4)
C5 C6 1.449(5)
C6 N1 1.334(5)
C6 C8 1.424(5)
C7 N1 1.318(5)
C7 C18 1.389(5)
C7 H7 0.9300
C8 C19 1.393(5)
C8 C10 1.410(5)
C9 C10 1.360(5)
C9 N3 1.378(5)
C10 N4 1.370(4)
C11 N3 1.332(5)
C11 N4 1.353(5)
C11 C12 1.443(5)
C12 C13 1.384(6)
C12 C16 1.400(5)
C13 O1 1.353(5)
C13 C14 1.380(6)
C14 C15 1.368(6)
C14 H14 0.9300
C15 C17 1.360(7)
C15 H15 0.9300
C16 C17 1.370(6)
C16 H16 0.9300
C17 H17 0.9300
C18 C19 1.361(6)
C18 H18 0.9300
C19 H19 0.9300
O1 H1A 0.8200
N4 H4 0.8600
O1W HW12 0.863(18)
O1W HW11 0.841(18)

loop_
_geom_hbond_atom_site_label_D
_geom_hbond_atom_site_label_H
_geom_hbond_atom_site_label_A
_geom_hbond_site_symmetry_A
_geom_hbond_distance_DH
_geom_hbond_distance_HA
_geom_hbond_distance_DA
_geom_hbond_angle_DHA
O1 H1A N3 . 0.82 1.83 2.569(5) 148.9
N4 H4 O1W . 0.86 1.90 2.744(4) 168.6
O1W HW12 N2 4_465 0.863(18) 1.91(2) 2.715(5) 155(4)
O1W HW12 N1 4_465 0.863(18) 2.62(4) 3.255(5) 131(3)

loop_
_cod_related_entry_id
_cod_related_entry_database
_cod_related_entry_code
1 ChemSpider 30655519
